data_9005397
loop_
_publ_author_name
'Lucchesi, S.'
'Russo, U.'
'Della Giusta, A.'

_publ_section_title
;
 Cation distribution in natural Zn-spinels: franklinite
 Sample: FRK5
;
_journal_name_full 'European Journal of Mineralogy'
_journal_page_first 501
_journal_page_last 511
_journal_volume 11
_journal_year 1999
_chemical_formula_sum 'Al0.141 Fe1.785 Mg0.044 Mn0.351 O4 Ti0.024 Zn0.638'
_chemical_name_mineral Franklinite
_space_group_IT_number 227
_symmetry_space_group_name_Hall '-F 4vw 2vw 3'
_symmetry_space_group_name_H-M 'F d -3 m :2'
_cell_angle_alpha 90
_cell_angle_beta 90
_cell_angle_gamma 90
_cell_length_a 8.4434
_cell_length_b 8.4434
_cell_length_c 8.4434
_cell_formula_units_Z 8
_cell_volume 601.938
_database_code_amcsd 0006782
_exptl_crystal_density_diffrn 5.092
_cod_original_cell_volume 601.939
_cod_original_sg_symbol_H-M 'F d 3 m'
_cod_original_formula_sum 'Zn.638 Mn.351 Mg.044 Al.141 Fe1.785 Ti.024 O4'
_cod_database_code 9005397

loop_
_space_group_symop_operation_xyz
x,y,z
x,1/2+y,1/2+z
1/2+x,y,1/2+z
1/2+x,1/2+y,z
3/4+z,1/2-x,1/4+y
3/4+z,-x,3/4+y
1/4+z,1/2-x,3/4+y
1/4+z,-x,1/4+y
3/4-y,1/2+z,1/4-x
3/4-y,+z,3/4-x
1/4-y,1/2+z,3/4-x
1/4-y,+z,1/4-x
3/4+x,1/2-y,1/4+z
3/4+x,-y,3/4+z
1/4+x,1/2-y,3/4+z
1/4+x,-y,1/4+z
3/4-z,1/2+x,1/4-y
3/4-z,+x,3/4-y
1/4-z,1/2+x,3/4-y
1/4-z,+x,1/4-y
3/4+y,1/2-z,1/4+x
3/4+y,-z,3/4+x
1/4+y,1/2-z,3/4+x
1/4+y,-z,1/4+x
3/4-x,1/2+y,1/4-z
3/4-x,+y,3/4-z
1/4-x,1/2+y,3/4-z
1/4-x,+y,1/4-z
1/2+x,3/4-z,1/4-y
1/2+x,1/4-z,3/4-y
+x,3/4-z,3/4-y
+x,1/4-z,1/4-y
1/2-z,3/4+y,1/4+x
1/2-z,1/4+y,3/4+x
-z,3/4+y,3/4+x
-z,1/4+y,1/4+x
1/2+y,3/4-x,1/4-z
1/2+y,1/4-x,3/4-z
+y,3/4-x,3/4-z
+y,1/4-x,1/4-z
1/2-x,3/4+z,1/4+y
1/2-x,1/4+z,3/4+y
-x,3/4+z,3/4+y
-x,1/4+z,1/4+y
1/2+z,3/4-y,1/4-x
1/2+z,1/4-y,3/4-x
+z,3/4-y,3/4-x
+z,1/4-y,1/4-x
1/2-y,3/4+x,1/4+z
1/2-y,1/4+x,3/4+z
-y,3/4+x,3/4+z
-y,1/4+x,1/4+z
x,1/2+z,1/2+y
x,+z,+y
1/2+x,1/2+z,+y
1/2+x,+z,1/2+y
-z,1/2-y,1/2-x
-z,-y,-x
1/2-z,1/2-y,-x
1/2-z,-y,1/2-x
y,1/2+x,1/2+z
y,+x,+z
1/2+y,1/2+x,+z
1/2+y,+x,1/2+z
-x,1/2-z,1/2-y
-x,-z,-y
1/2-x,1/2-z,-y
1/2-x,-z,1/2-y
z,1/2+y,1/2+x
z,+y,+x
1/2+z,1/2+y,+x
1/2+z,+y,1/2+x
-y,1/2-x,1/2-z
-y,-x,-z
1/2-y,1/2-x,-z
1/2-y,-x,1/2-z
3/4+z,1/4+x,1/2-y
3/4+z,3/4+x,-y
1/4+z,1/4+x,-y
1/4+z,3/4+x,1/2-y
3/4-y,1/4-z,1/2+x
3/4-y,3/4-z,+x
1/4-y,1/4-z,+x
1/4-y,3/4-z,1/2+x
3/4+x,1/4+y,1/2-z
3/4+x,3/4+y,-z
1/4+x,1/4+y,-z
1/4+x,3/4+y,1/2-z
3/4-z,1/4-x,1/2+y
3/4-z,3/4-x,+y
1/4-z,1/4-x,+y
1/4-z,3/4-x,1/2+y
3/4+y,1/4+z,1/2-x
3/4+y,3/4+z,-x
1/4+y,1/4+z,-x
1/4+y,3/4+z,1/2-x
3/4-x,1/4-y,1/2+z
3/4-x,3/4-y,+z
1/4-x,1/4-y,+z
1/4-x,3/4-y,1/2+z
-z,3/4+x,3/4+y
-z,1/4+x,1/4+y
1/2-z,3/4+x,1/4+y
1/2-z,1/4+x,3/4+y
y,3/4-z,3/4-x
y,1/4-z,1/4-x
1/2+y,3/4-z,1/4-x
1/2+y,1/4-z,3/4-x
-x,3/4+y,3/4+z
-x,1/4+y,1/4+z
1/2-x,3/4+y,1/4+z
1/2-x,1/4+y,3/4+z
z,3/4-x,3/4-y
z,1/4-x,1/4-y
1/2+z,3/4-x,1/4-y
1/2+z,1/4-x,3/4-y
-y,3/4+z,3/4+x
-y,1/4+z,1/4+x
1/2-y,3/4+z,1/4+x
1/2-y,1/4+z,3/4+x
x,3/4-y,3/4-z
x,1/4-y,1/4-z
1/2+x,3/4-y,1/4-z
1/2+x,1/4-y,3/4-z
1/4-x,1/2+z,3/4-y
1/4-x,+z,1/4-y
3/4-x,1/2+z,1/4-y
3/4-x,+z,3/4-y
1/4+z,1/2-y,3/4+x
1/4+z,-y,1/4+x
3/4+z,1/2-y,1/4+x
3/4+z,-y,3/4+x
1/4-y,1/2+x,3/4-z
1/4-y,+x,1/4-z
3/4-y,1/2+x,1/4-z
3/4-y,+x,3/4-z
1/4+x,1/2-z,3/4+y
1/4+x,-z,1/4+y
3/4+x,1/2-z,1/4+y
3/4+x,-z,3/4+y
1/4-z,1/2+y,3/4-x
1/4-z,+y,1/4-x
3/4-z,1/2+y,1/4-x
3/4-z,+y,3/4-x
1/4+y,1/2-x,3/4+z
1/4+y,-x,1/4+z
3/4+y,1/2-x,1/4+z
3/4+y,-x,3/4+z
3/4-x,3/4-z,y
3/4-x,1/4-z,1/2+y
1/4-x,3/4-z,1/2+y
1/4-x,1/4-z,y
3/4+z,3/4+y,-x
3/4+z,1/4+y,1/2-x
1/4+z,3/4+y,1/2-x
1/4+z,1/4+y,-x
3/4-y,3/4-x,z
3/4-y,1/4-x,1/2+z
1/4-y,3/4-x,1/2+z
1/4-y,1/4-x,z
3/4+x,3/4+z,-y
3/4+x,1/4+z,1/2-y
1/4+x,3/4+z,1/2-y
1/4+x,1/4+z,-y
3/4-z,3/4-y,x
3/4-z,1/4-y,1/2+x
1/4-z,3/4-y,1/2+x
1/4-z,1/4-y,x
3/4+y,3/4+x,-z
3/4+y,1/4+x,1/2-z
1/4+y,3/4+x,1/2-z
1/4+y,1/4+x,-z
-z,-x,-y
-z,1/2-x,1/2-y
1/2-z,-x,1/2-y
1/2-z,1/2-x,-y
y,z,x
y,1/2+z,1/2+x
1/2+y,z,1/2+x
1/2+y,1/2+z,x
-x,-y,-z
-x,1/2-y,1/2-z
1/2-x,-y,1/2-z
1/2-x,1/2-y,-z
z,x,y
z,1/2+x,1/2+y
1/2+z,x,1/2+y
1/2+z,1/2+x,y
-y,-z,-x
-y,1/2-z,1/2-x
1/2-y,-z,1/2-x
1/2-y,1/2-z,-x

loop_
_atom_site_label
_atom_site_fract_x
_atom_site_fract_y
_atom_site_fract_z
_atom_site_occupancy
_atom_site_U_iso_or_equiv
ZnT 0.12500 0.12500 0.12500 0.61300 0.00900
MnT 0.12500 0.12500 0.12500 0.28500 0.00900
MgT 0.12500 0.12500 0.12500 0.02300 0.00900
AlT 0.12500 0.12500 0.12500 0.02900 0.00900
FeT 0.12500 0.12500 0.12500 0.03200 0.00900
ZnM 0.50000 0.50000 0.50000 0.01250 0.00930
MnM 0.50000 0.50000 0.50000 0.03300 0.00930
MgM 0.50000 0.50000 0.50000 0.01050 0.00930
AlM 0.50000 0.50000 0.50000 0.05600 0.00930
FeM 0.50000 0.50000 0.50000 0.87650 0.00930
TiM 0.50000 0.50000 0.50000 0.01200 0.00930
O 0.26150 0.26150 0.26150 1.00000 0.00970

loop_
_cod_related_entry_id
_cod_related_entry_database
_cod_related_entry_code
1 AMCSD 0006782
